data_7237491
loop_
_publ_author_name
'Chaari, Mahdi'
'Kelemen, Zsolt'
'Planas, Jos\'e Giner'
'Teixidor, Francesc'
'Choquesillo-Lazarte, Duane'
'Ben Salah, Abdelhamid'
'Vi\~nas, Clara'
'N\'u\~nez, Rosario'

_publ_section_title
;
 Photoluminescence in m-carborane--anthracene triads: a combined
 experimental and computational study
;
_journal_issue 42
_journal_name_full 'Journal of Materials Chemistry C'
_journal_page_first 11336
_journal_paper_doi 10.1039/C8TC03741H
_journal_volume 6
_journal_year 2018
_chemical_absolute_configuration ad
_chemical_formula_moiety 'C32 H31 B10 I'
_chemical_formula_sum 'C32 H31 B10 I'
_chemical_formula_weight 650.57
_space_group_crystal_system orthorhombic
_space_group_IT_number 26
_space_group_name_Hall 'P 2c -2'
_space_group_name_H-M_alt 'P m c 21'
_atom_sites_solution_hydrogens geom
_audit_creation_date 2017-12-06
_audit_creation_method
;
Olex2 1.2
(compiled 2017.08.10 svn.r3458 for OlexSys, GUI svn.r5381)
;
_audit_update_record
;
2018-07-03 deposited with the CCDC.
2018-10-04 downloaded from the CCDC.
;
_cell_angle_alpha 90
_cell_angle_beta 90
_cell_angle_gamma 90
_cell_formula_units_Z 4
_cell_length_a 18.808(3)
_cell_length_b 9.1786(13)
_cell_length_c 18.193(3)
_cell_measurement_reflns_used 9953
_cell_measurement_temperature 298(2)
_cell_measurement_theta_max 27.360
_cell_measurement_theta_min 2.469
_cell_volume 3140.7(8)
_computing_cell_refinement 'Bruker Apex3, 2016'
_computing_data_collection 'Bruker Apex3, 2016'
_computing_data_reduction 'SAINT V8.38A (Bruker, 2016)'
_computing_molecular_graphics 'Olex2 (Dolomanov et al., 2009)'
_computing_publication_material 'Olex2 (Dolomanov et al., 2009)'
_computing_structure_refinement 'XL (Sheldrick, 2008)'
_computing_structure_solution 'XS (Sheldrick, 2008)'
_diffrn_ambient_temperature 298(2)
_diffrn_measured_fraction_theta_full 0.999
_diffrn_measured_fraction_theta_max 0.998
_diffrn_measurement_device_type 'Bruker D8 Venture'
_diffrn_measurement_method '\f and \w scans'
_diffrn_radiation_monochromator multilayer
_diffrn_radiation_type MoK\a
_diffrn_radiation_wavelength 0.71073
_diffrn_reflns_av_R_equivalents 0.0750
_diffrn_reflns_av_unetI/netI 0.0418
_diffrn_reflns_Laue_measured_fraction_full 0.999
_diffrn_reflns_Laue_measured_fraction_max 0.998
_diffrn_reflns_limit_h_max 24
_diffrn_reflns_limit_h_min -24
_diffrn_reflns_limit_k_max 11
_diffrn_reflns_limit_k_min -11
_diffrn_reflns_limit_l_max 23
_diffrn_reflns_limit_l_min -23
_diffrn_reflns_number 60749
_diffrn_reflns_point_group_measured_fraction_full 0.999
_diffrn_reflns_point_group_measured_fraction_max 0.997
_diffrn_reflns_theta_full 25.242
_diffrn_reflns_theta_max 27.505
_diffrn_reflns_theta_min 2.166
_diffrn_source 'high brilliance microfocus sealed tube'
_diffrn_standards_number 0
_exptl_absorpt_coefficient_mu 1.042
_exptl_absorpt_correction_T_max 0.7456
_exptl_absorpt_correction_T_min 0.5103
_exptl_absorpt_correction_type multi-scan
_exptl_absorpt_process_details
'SADABS-2016/2 (Bruker,2016/2) was used for absorption correction. wR2(int) was 0.0896 before and 0.0671 after correction. The Ratio of minimum to maximum transmission is 0.6844. The \l/2 correction factor is Not present.'
_exptl_crystal_colour colourless
_exptl_crystal_colour_primary colourless
_exptl_crystal_density_diffrn 1.376
_exptl_crystal_description block
_exptl_crystal_F_000 1304
_exptl_crystal_size_max 0.12
_exptl_crystal_size_mid 0.12
_exptl_crystal_size_min 0.11
_refine_diff_density_max 0.899
_refine_diff_density_min -0.774
_refine_diff_density_rms 0.055
_refine_ls_abs_structure_details
;
 Flack x determined using 2527 quotients [(I+)-(I-)]/[(I+)+(I-)]
 (Parsons, Flack and Wagner, Acta Cryst. B69 (2013) 249-259).
;
_refine_ls_abs_structure_Flack 0.002(8)
_refine_ls_extinction_method none
_refine_ls_goodness_of_fit_ref 1.044
_refine_ls_hydrogen_treatment constr
_refine_ls_matrix_type full
_refine_ls_number_parameters 403
_refine_ls_number_reflns 7417
_refine_ls_number_restraints 1
_refine_ls_restrained_S_all 1.044
_refine_ls_R_factor_all 0.0417
_refine_ls_R_factor_gt 0.0291
_refine_ls_shift/su_max 0.001
_refine_ls_shift/su_mean 0.000
_refine_ls_structure_factor_coef Fsqd
_refine_ls_weighting_details 'w=1/[\s^2^(Fo^2^)+(0.0378P)^2^+0.0282P] where P=(Fo^2^+2Fc^2^)/3'
_refine_ls_weighting_scheme calc
_refine_ls_wR_factor_gt 0.0690
_refine_ls_wR_factor_ref 0.0724
_reflns_Friedel_coverage 0.933
_reflns_Friedel_fraction_full 0.998
_reflns_Friedel_fraction_max 0.995
_reflns_number_gt 6152
_reflns_number_total 7417
_reflns_threshold_expression 'I > 2\s(I)'
_cod_data_source_file c8tc03741h2.cif
_cod_data_source_block cm5
_cod_original_cell_volume 3140.6(8)
_cod_database_code 7237491
_shelx_shelxl_version_number 2016/6
_shelx_space_group_comment
;
The symmetry employed for this shelxl refinement is uniquely defined
by the following loop, which should always be used as a source of
symmetry information in preference to the above space-group names.
They are only intended as comments.
;
_shelx_estimated_absorpt_t_max 0.894
_shelx_estimated_absorpt_t_min 0.885
_olex2_refinement_description
;
1. Fixed Uiso
 At 1.2 times of:
  All B(H) groups, All C(H) groups, All C(H,H) groups
2.a Secondary CH2 refined with riding coordinates:
 C2(H2A,H2B), C22(H22A,H22B)
2.b Aromatic/amide H refined with riding coordinates:
 C5(H5), C6(H6), C7(H7), C8(H8), C10(H10), C13(H13), C14(H14), C15(H15),
 C16(H16), C25(H25), C26(H26), C27(H27), C28(H28), C30(H30), C33(H33), C34(H34),
  C35(H35), C36(H36)
2.c Boron cage BH refined with riding coordinates:
 B1(H1), B2(H2), B3(H3), B4(H4), B6(H6A), B7(H7A), B11(H11), B12(H12),
 B13(H13A), B14(H14A), B16(H16A), B17(H17)
;
_olex2_submission_special_instructions 'No special instructions were received'

loop_
_space_group_symop_operation_xyz
'x, y, z'
'-x, -y, z+1/2'
'x, -y, z+1/2'
'-x, y, z'

loop_
_atom_site_label
_atom_site_type_symbol
_atom_site_fract_x
_atom_site_fract_y
_atom_site_fract_z
_atom_site_U_iso_or_equiv
_atom_site_adp_type
_atom_site_occupancy
_atom_site_site_symmetry_order
_atom_site_calc_flag
_atom_site_refinement_flags_posn
_atom_site_refinement_flags_adp
_atom_site_refinement_flags_occupancy
I1 I 0.500000 0.69689(6) 0.66866(3) 0.06731(17) Uani 1 2 d S T P
C1 C 0.42904(17) 0.2536(4) 0.5548(2) 0.0300(8) Uani 1 1 d . . .
B1 B 0.500000 0.1383(7) 0.5575(4) 0.0333(13) Uani 1 2 d S T P
H1 H 0.500000 0.027422 0.534637 0.040 Uiso 1 2 calc RS T P
C2 C 0.36186(19) 0.1926(4) 0.5164(2) 0.0335(9) Uani 1 1 d . . .
H2A H 0.375804 0.156388 0.468385 0.040 Uiso 1 1 calc R . .
H2B H 0.345026 0.109908 0.544613 0.040 Uiso 1 1 calc R . .
B2 B 0.500000 0.2945(7) 0.5006(3) 0.0294(12) Uani 1 2 d S T P
H2 H 0.499999 0.285628 0.440295 0.035 Uiso 1 2 calc RS T P
C3 C 0.3006(2) 0.2958(5) 0.5059(3) 0.0365(10) Uani 1 1 d . . .
B3 B 0.4528(2) 0.4323(5) 0.5450(2) 0.0323(9) Uani 1 1 d . . .
H3 H 0.421638 0.513708 0.514531 0.039 Uiso 1 1 calc R . .
C4 C 0.2956(2) 0.3808(4) 0.4417(3) 0.0378(10) Uani 1 1 d . . .
B4 B 0.4235(2) 0.3618(5) 0.6309(3) 0.0368(10) Uani 1 1 d . . .
H4 H 0.373447 0.397989 0.656217 0.044 Uiso 1 1 calc R . .
C5 C 0.3490(2) 0.3809(6) 0.3851(3) 0.0490(12) Uani 1 1 d . . .
H5 H 0.388607 0.321273 0.390223 0.059 Uiso 1 1 calc R . .
B5 B 0.500000 0.4738(8) 0.6266(4) 0.0406(15) Uani 1 2 d S T P
C6 C 0.3429(3) 0.4653(6) 0.3249(4) 0.0627(14) Uani 1 1 d . . .
H6 H 0.378947 0.464853 0.289906 0.075 Uiso 1 1 calc R . .
B6 B 0.500000 0.3203(8) 0.6857(4) 0.0400(15) Uani 1 2 d S T P
H6A H 0.499999 0.329789 0.745993 0.048 Uiso 1 2 calc RS T P
C7 C 0.2824(4) 0.5547(6) 0.3143(4) 0.078(2) Uani 1 1 d . . .
H7 H 0.278498 0.611301 0.272054 0.094 Uiso 1 1 calc R . .
B7 B 0.5485(2) 0.1778(5) 0.6369(3) 0.0393(11) Uani 1 1 d . . .
H7A H 0.580388 0.094876 0.665552 0.047 Uiso 1 1 calc R . .
C8 C 0.2322(4) 0.5575(6) 0.3634(4) 0.078(2) Uani 1 1 d . . .
H8 H 0.193275 0.617886 0.355418 0.093 Uiso 1 1 calc R . .
C9 C 0.2341(3) 0.4713(5) 0.4301(4) 0.0532(14) Uani 1 1 d . . .
C10 C 0.1818(3) 0.4739(6) 0.4816(4) 0.0614(16) Uani 1 1 d . . .
H10 H 0.142280 0.532691 0.473548 0.074 Uiso 1 1 calc R . .
C11 C 0.1850(3) 0.3927(6) 0.5454(4) 0.0621(17) Uani 1 1 d . . .
C12 C 0.2458(2) 0.3002(5) 0.5591(3) 0.0406(12) Uani 1 1 d . . .
C13 C 0.1299(3) 0.3947(7) 0.6007(5) 0.087(3) Uani 1 1 d . . .
H13 H 0.091628 0.457513 0.594364 0.104 Uiso 1 1 calc R . .
C14 C 0.1314(4) 0.3106(8) 0.6603(6) 0.096(3) Uani 1 1 d . . .
H14 H 0.093324 0.310727 0.692928 0.115 Uiso 1 1 calc R . .
C15 C 0.1913(3) 0.2211(8) 0.6739(4) 0.0752(19) Uani 1 1 d . . .
H15 H 0.192824 0.164026 0.716142 0.090 Uiso 1 1 calc R . .
C16 C 0.2473(3) 0.2176(6) 0.6251(3) 0.0544(14) Uani 1 1 d . . .
H16 H 0.286768 0.160209 0.635622 0.065 Uiso 1 1 calc R . .
I11 I 0.000000 0.54686(4) 0.33076(2) 0.05190(12) Uani 1 2 d S T P
B11 B 0.000000 1.1159(6) 0.4311(4) 0.0342(13) Uani 1 2 d S T P
H11 H 0.000000 1.227819 0.452722 0.041 Uiso 1 2 calc RS T P
B12 B 0.0460(2) 1.0674(5) 0.3501(2) 0.0364(11) Uani 1 1 d . . .
H12 H 0.076827 1.148183 0.318775 0.044 Uiso 1 1 calc R . .
B13 B 0.0760(2) 0.8861(5) 0.3605(2) 0.0340(9) Uani 1 1 d . . .
H13A H 0.126155 0.848375 0.335964 0.041 Uiso 1 1 calc R . .
B14 B 0.0474(2) 0.8213(4) 0.4474(2) 0.0327(9) Uani 1 1 d . . .
H14A H 0.078630 0.741804 0.479101 0.039 Uiso 1 1 calc R . .
B15 B 0.000000 0.7733(7) 0.3674(4) 0.0321(13) Uani 1 2 d S T P
B16 B 0.000000 0.9265(8) 0.3054(4) 0.0405(16) Uani 1 2 d S T P
H16A H 0.000000 0.914130 0.245232 0.049 Uiso 1 2 calc RS T P
B17 B 0.000000 0.9656(7) 0.4892(3) 0.0308(12) Uani 1 2 d S T P
H17 H 0.000000 0.980515 0.549233 0.037 Uiso 1 2 calc RS T P
C21 C 0.07103(16) 1.0001(4) 0.4352(2) 0.0312(8) Uani 1 1 d . . .
C22 C 0.1390(2) 1.0617(4) 0.4713(3) 0.0380(10) Uani 1 1 d . . .
H22A H 0.155860 1.141739 0.441151 0.046 Uiso 1 1 calc R . .
H22B H 0.125988 1.101914 0.518701 0.046 Uiso 1 1 calc R . .
C23 C 0.2002(2) 0.9571(5) 0.4828(3) 0.0387(10) Uani 1 1 d . . .
C24 C 0.2562(3) 0.9488(5) 0.4302(3) 0.0484(13) Uani 1 1 d . . .
C25 C 0.2561(3) 1.0266(7) 0.3632(3) 0.0576(15) Uani 1 1 d . . .
H25 H 0.217260 1.084608 0.351244 0.069 Uiso 1 1 calc R . .
C26 C 0.3120(4) 1.0179(9) 0.3157(4) 0.087(2) Uani 1 1 d . . .
H26 H 0.311010 1.069390 0.271665 0.104 Uiso 1 1 calc R . .
C27 C 0.3715(3) 0.9309(9) 0.3334(7) 0.100(3) Uani 1 1 d . . .
H27 H 0.409132 0.924592 0.300399 0.120 Uiso 1 1 calc R . .
C28 C 0.3746(3) 0.8578(8) 0.3963(5) 0.085(2) Uani 1 1 d . . .
H28 H 0.415192 0.804543 0.407800 0.103 Uiso 1 1 calc R . .
C29 C 0.3164(2) 0.8602(6) 0.4464(4) 0.0568(15) Uani 1 1 d . . .
C30 C 0.3206(3) 0.7836(6) 0.5108(5) 0.073(2) Uani 1 1 d . . .
H30 H 0.360608 0.727068 0.520234 0.088 Uiso 1 1 calc R . .
C31 C 0.2650(3) 0.7892(6) 0.5634(4) 0.0606(18) Uani 1 1 d . . .
C32 C 0.2046(3) 0.8782(5) 0.5490(3) 0.0488(12) Uani 1 1 d . . .
C33 C 0.2696(4) 0.7063(7) 0.6302(5) 0.083(2) Uani 1 1 d . . .
H33 H 0.309096 0.648658 0.640041 0.100 Uiso 1 1 calc R . .
C34 C 0.2153(5) 0.7141(8) 0.6780(6) 0.108(3) Uani 1 1 d . . .
H34 H 0.217857 0.659230 0.720901 0.130 Uiso 1 1 calc R . .
C35 C 0.1557(4) 0.7997(8) 0.6668(5) 0.091(2) Uani 1 1 d . . .
H35 H 0.119430 0.802706 0.701527 0.109 Uiso 1 1 calc R . .
C36 C 0.1511(3) 0.8795(7) 0.6037(3) 0.0611(14) Uani 1 1 d . . .
H36 H 0.111136 0.937259 0.596282 0.073 Uiso 1 1 calc R . .

loop_
_atom_site_aniso_label
_atom_site_aniso_U_11
_atom_site_aniso_U_22
_atom_site_aniso_U_33
_atom_site_aniso_U_23
_atom_site_aniso_U_13
_atom_site_aniso_U_12
I1 0.0504(2) 0.0527(3) 0.0988(4) -0.0425(3) 0.000 0.000
C1 0.0297(16) 0.027(2) 0.0331(19) -0.0019(16) 0.0017(16) -0.0021(13)
B1 0.033(3) 0.030(3) 0.037(3) 0.002(3) 0.000 0.000
C2 0.0303(18) 0.033(2) 0.037(2) -0.0068(16) -0.0005(16) -0.0055(14)
B2 0.030(3) 0.026(3) 0.032(3) 0.005(3) 0.000 0.000
C3 0.032(2) 0.037(3) 0.041(2) -0.014(2) -0.0085(18) -0.0065(17)
B3 0.0280(18) 0.029(2) 0.040(2) -0.0035(19) 0.0003(16) 0.0006(15)
C4 0.036(2) 0.037(2) 0.041(2) -0.0062(19) -0.0085(18) -0.0072(17)
B4 0.029(2) 0.044(3) 0.037(2) -0.008(2) 0.0011(18) -0.0020(17)
C5 0.048(3) 0.056(3) 0.043(3) 0.006(2) -0.006(2) -0.002(2)
B5 0.030(3) 0.047(4) 0.045(4) -0.014(3) 0.000 0.000
C6 0.065(3) 0.077(4) 0.045(3) 0.007(3) -0.011(3) -0.012(3)
B6 0.040(3) 0.049(4) 0.030(3) -0.010(3) 0.000 0.000
C7 0.099(5) 0.065(4) 0.070(5) 0.021(3) -0.040(4) -0.015(3)
B7 0.032(2) 0.052(3) 0.034(2) 0.001(2) 0.0027(18) 0.0063(18)
C8 0.087(5) 0.051(4) 0.096(5) -0.002(3) -0.052(4) 0.006(3)
C9 0.044(3) 0.040(3) 0.076(4) -0.006(3) -0.028(3) 0.0018(19)
C10 0.041(3) 0.050(3) 0.093(5) -0.020(3) -0.013(3) 0.010(2)
C11 0.041(3) 0.057(3) 0.089(4) -0.039(3) 0.003(3) -0.004(2)
C12 0.026(2) 0.043(3) 0.052(3) -0.018(2) 0.0030(19) -0.0109(18)
C13 0.047(3) 0.084(5) 0.131(7) -0.052(5) 0.025(4) 0.002(3)
C14 0.067(4) 0.107(6) 0.113(6) -0.046(6) 0.046(5) -0.028(4)
C15 0.066(3) 0.103(5) 0.056(3) -0.024(4) 0.019(3) -0.033(3)
C16 0.052(3) 0.065(4) 0.047(3) -0.014(3) 0.010(2) -0.020(2)
I11 0.0511(2) 0.0399(2) 0.0647(3) -0.0194(2) 0.000 0.000
B11 0.030(3) 0.028(3) 0.045(4) 0.001(3) 0.000 0.000
B12 0.042(2) 0.037(2) 0.030(3) 0.0025(18) -0.0004(17) 0.0017(17)
B13 0.0289(19) 0.038(2) 0.035(2) -0.0087(19) 0.0013(17) 0.0001(17)
B14 0.0315(19) 0.029(2) 0.037(2) -0.0046(19) -0.0019(17) 0.0026(16)
B15 0.031(3) 0.032(3) 0.034(3) -0.009(3) 0.000 0.000
B16 0.032(3) 0.054(5) 0.035(3) 0.004(3) 0.000 0.000
B17 0.026(2) 0.029(3) 0.038(3) -0.003(3) 0.000 0.000
C21 0.0275(15) 0.0312(18) 0.035(2) -0.0014(16) -0.0008(15) 0.0004(14)
C22 0.0338(19) 0.035(2) 0.045(2) -0.0067(18) -0.0041(17) -0.0035(15)
C23 0.029(2) 0.038(2) 0.050(3) -0.011(2) -0.0061(18) -0.0014(16)
C24 0.037(2) 0.052(3) 0.057(3) -0.022(3) -0.002(2) -0.0059(19)
C25 0.035(3) 0.072(4) 0.066(3) -0.024(3) 0.005(2) -0.007(2)
C26 0.082(5) 0.100(5) 0.079(6) -0.032(4) 0.025(4) -0.030(4)
C27 0.054(3) 0.143(7) 0.103(5) -0.068(6) 0.016(5) 0.000(4)
C28 0.042(3) 0.098(5) 0.116(6) -0.057(5) -0.001(3) 0.009(3)
C29 0.034(2) 0.054(3) 0.083(4) -0.033(3) -0.010(3) 0.0045(19)
C30 0.048(3) 0.051(3) 0.122(6) -0.035(4) -0.026(3) 0.016(3)
C31 0.059(3) 0.041(3) 0.082(4) -0.015(3) -0.031(3) -0.001(2)
C32 0.044(3) 0.045(3) 0.057(3) -0.013(2) -0.018(2) -0.001(2)
C33 0.085(5) 0.066(4) 0.099(5) 0.014(4) -0.041(4) 0.004(3)
C34 0.144(8) 0.087(5) 0.095(6) 0.031(5) -0.059(6) -0.009(5)
C35 0.119(6) 0.096(5) 0.059(4) 0.015(4) -0.014(5) -0.017(4)
C36 0.056(3) 0.079(4) 0.048(3) 0.000(3) -0.017(3) -0.006(3)

loop_
_atom_type_symbol
_atom_type_description
_atom_type_scat_dispersion_real
_atom_type_scat_dispersion_imag
_atom_type_scat_source
C C 0.0033 0.0016 'International Tables Vol C Tables 4.2.6.8 and 6.1.1.4'
H H 0.0000 0.0000 'International Tables Vol C Tables 4.2.6.8 and 6.1.1.4'
B B 0.0013 0.0007 'International Tables Vol C Tables 4.2.6.8 and 6.1.1.4'
I I -0.4742 1.8119 'International Tables Vol C Tables 4.2.6.8 and 6.1.1.4'

loop_
_geom_angle_atom_site_label_1
_geom_angle_atom_site_label_2
_geom_angle_atom_site_label_3
_geom_angle
_geom_angle_site_symmetry_1
_geom_angle_site_symmetry_3
B1 C1 B3 113.2(3) . .
B1 C1 B4 112.6(3) . .
C2 C1 B1 115.3(3) . .
C2 C1 B2 117.2(3) . .
C2 C1 B3 120.9(3) . .
C2 C1 B4 121.8(3) . .
C2 C1 B7 116.8(3) . 4_655
B2 C1 B1 62.6(3) . .
B2 C1 B3 61.5(3) . .
B2 C1 B4 112.9(3) . .
B2 C1 B7 113.8(3) . 4_655
B4 C1 B3 62.8(2) . .
B7 C1 B1 61.7(3) 4_655 .
B7 C1 B3 114.8(3) 4_655 .
B7 C1 B4 62.7(3) 4_655 .
C1 B1 C1 103.1(4) . 4_655
C1 B1 H1 124.3 4_655 .
C1 B1 H1 124.3 . .
C1 B1 B2 58.6(2) 4_655 .
C1 B1 B2 58.6(2) . .
C1 B1 B7 107.7(4) 4_655 4_655
C1 B1 B7 59.1(3) 4_655 .
C1 B1 B7 107.7(4) . .
C1 B1 B7 59.1(3) . 4_655
B2 B1 H1 121.9 . .
B7 B1 H1 120.4 . .
B7 B1 H1 120.4 4_655 .
B7 B1 B2 108.5(4) . .
B7 B1 B2 108.5(4) 4_655 .
B7 B1 B7 63.0(4) 4_655 .
C1 C2 H2A 108.0 . .
C1 C2 H2B 108.0 . .
H2A C2 H2B 107.3 . .
C3 C2 C1 117.0(3) . .
C3 C2 H2A 108.0 . .
C3 C2 H2B 108.0 . .
C1 B2 C1 103.3(4) . 4_655
C1 B2 B1 58.8(2) 4_655 .
C1 B2 B1 58.8(2) . .
C1 B2 H2 124.2 4_655 .
C1 B2 H2 124.2 . .
C1 B2 B3 59.5(2) . .
C1 B2 B3 106.9(4) 4_655 .
C1 B2 B3 59.5(2) 4_655 4_655
C1 B2 B3 106.9(4) . 4_655
B1 B2 H2 121.6 . .
B3 B2 B1 108.4(4) 4_655 .
B3 B2 B1 108.4(4) . .
B3 B2 H2 121.1 4_655 .
B3 B2 H2 121.1 . .
B3 B2 B3 61.2(3) . 4_655
C4 C3 C2 120.3(4) . .
C4 C3 C12 120.3(4) . .
C12 C3 C2 119.3(4) . .
C1 B3 B2 59.1(2) . .
C1 B3 B3 105.18(17) . 4_655
C1 B3 H3 124.4 . .
C1 B3 B4 58.6(2) . .
C1 B3 B5 104.5(4) . .
B2 B3 B3 59.40(17) . 4_655
B2 B3 H3 122.1 . .
B2 B3 B4 107.5(3) . .
B2 B3 B5 106.8(3) . .
B3 B3 H3 122.2 4_655 .
B3 B3 B4 108.03(18) 4_655 .
B4 B3 H3 121.6 . .
B5 B3 B3 59.94(17) . 4_655
B5 B3 H3 122.9 . .
B5 B3 B4 59.8(3) . .
C3 C4 C5 123.3(4) . .
C3 C4 C9 119.7(5) . .
C5 C4 C9 117.0(5) . .
C1 B4 B3 58.7(2) . .
C1 B4 H4 124.5 . .
C1 B4 B5 104.6(3) . .
C1 B4 B6 106.2(3) . .
C1 B4 B7 58.5(3) . 4_655
B3 B4 H4 121.6 . .
B3 B4 B6 108.5(3) . .
B5 B4 B3 59.9(3) . .
B5 B4 H4 122.7 . .
B5 B4 B6 59.7(3) . .
B5 B4 B7 108.4(3) . 4_655
B6 B4 H4 121.3 . .
B7 B4 B3 108.0(3) 4_655 .
B7 B4 H4 121.0 4_655 .
B7 B4 B6 61.6(3) 4_655 .
C4 C5 H5 119.2 . .
C6 C5 C4 121.7(5) . .
C6 C5 H5 119.2 . .
B3 B5 I1 119.7(4) 4_655 .
B3 B5 I1 119.7(4) . .
B3 B5 B3 60.1(3) 4_655 .
B3 B5 B6 109.7(4) . .
B3 B5 B6 109.7(4) 4_655 .
B4 B5 I1 121.9(3) 4_655 .
B4 B5 I1 121.9(3) . .
B4 B5 B3 108.6(4) . 4_655
B4 B5 B3 108.6(4) 4_655 .
B4 B5 B3 60.3(2) . .
B4 B5 B3 60.3(2) 4_655 4_655
B4 B5 B4 108.8(5) 4_655 .
B4 B5 B6 60.8(3) 4_655 .
B4 B5 B6 60.8(3) . .
B6 B5 I1 122.1(4) . .
C5 C6 H6 119.6 . .
C5 C6 C7 120.8(6) . .
C7 C6 H6 119.6 . .
B4 B6 B4 106.8(5) 4_655 .
B4 B6 H6A 122.6 4_655 .
B4 B6 H6A 122.6 . .
B4 B6 B7 106.4(4) 4_655 4_655
B4 B6 B7 58.7(2) . 4_655
B4 B6 B7 106.4(4) . .
B4 B6 B7 58.7(2) 4_655 .
B5 B6 B4 59.5(3) . 4_655
B5 B6 B4 59.5(3) . .
B5 B6 H6A 122.8 . .
B5 B6 B7 105.9(4) . .
B5 B6 B7 105.9(4) . 4_655
B7 B6 H6A 122.8 4_655 .
B7 B6 H6A 122.8 . .
B7 B6 B7 59.9(4) 4_655 .
C6 C7 H7 120.0 . .
C8 C7 C6 120.0(6) . .
C8 C7 H7 120.0 . .
C1 B7 B1 59.2(3) 4_655 .
C1 B7 B4 58.8(3) 4_655 4_655
C1 B7 B6 104.9(4) 4_655 .
C1 B7 B7 104.39(19) 4_655 4_655
C1 B7 H7A 124.3 4_655 .
B1 B7 B4 107.5(4) . 4_655
B1 B7 B6 106.9(3) . .
B1 B7 B7 58.52(19) . 4_655
B1 B7 H7A 122.2 . .
B4 B7 B6 59.7(3) 4_655 .
B4 B7 B7 107.26(19) 4_655 4_655
B4 B7 H7A 121.8 4_655 .
B6 B7 H7A 122.6 . .
B7 B7 B6 60.03(18) 4_655 .
B7 B7 H7A 123.1 4_655 .
C7 C8 H8 118.4 . .
C7 C8 C9 123.1(6) . .
C9 C8 H8 118.4 . .
C4 C9 C8 117.3(6) . .
C10 C9 C4 119.4(5) . .
C10 C9 C8 123.3(6) . .
C9 C10 H10 118.7 . .
C9 C10 C11 122.6(5) . .
C11 C10 H10 118.7 . .
C10 C11 C12 119.8(5) . .
C10 C11 C13 123.2(6) . .
C13 C11 C12 117.1(6) . .
C3 C12 C11 118.4(5) . .
C3 C12 C16 123.3(5) . .
C16 C12 C11 118.3(5) . .
C11 C13 H13 118.5 . .
C14 C13 C11 123.0(7) . .
C14 C13 H13 118.5 . .
C13 C14 H14 120.2 . .
C13 C14 C15 119.7(7) . .
C15 C14 H14 120.2 . .
C14 C15 H15 119.7 . .
C16 C15 C14 120.6(8) . .
C16 C15 H15 119.7 . .
C12 C16 H16 119.4 . .
C15 C16 C12 121.2(6) . .
C15 C16 H16 119.4 . .
B12 B11 H11 122.2 4 .
B12 B11 H11 122.2 . .
B12 B11 B12 58.7(4) . 4
B17 B11 H11 121.6 . .
B17 B11 B12 107.9(4) . 4
B17 B11 B12 107.9(4) . .
C21 B11 H11 124.4 . .
C21 B11 H11 124.4 4 .
C21 B11 B12 59.8(2) 4 4
C21 B11 B12 105.3(4) 4 .
C21 B11 B12 59.8(2) . .
C21 B11 B12 105.3(4) . 4
C21 B11 B17 58.6(2) 4 .
C21 B11 B17 58.6(2) . .
C21 B11 C21 102.8(4) . 4
B11 B12 H12 121.4 . .
B11 B12 B13 107.7(3) . .
B12 B12 B11 60.64(19) 4 .
B12 B12 H12 121.8 4 .
B12 B12 B13 108.6(2) 4 .
B12 B12 B16 60.47(19) 4 .
B12 B12 C21 105.74(19) 4 .
B13 B12 H12 121.5 . .
B16 B12 B11 109.3(3) . .
B16 B12 H12 121.0 . .
B16 B12 B13 60.9(3) . .
C21 B12 B11 58.5(2) . .
C21 B12 H12 124.1 . .
C21 B12 B13 58.8(2) . .
C21 B12 B16 106.6(3) . .
B12 B13 H13A 121.7 . .
B12 B13 B14 108.4(3) . .
B12 B13 B15 107.5(3) . .
B12 B13 B16 59.3(3) . .
B14 B13 H13A 121.2 . .
B14 B13 B16 109.1(3) . .
B15 B13 H13A 122.5 . .
B15 B13 B14 59.7(3) . .
B15 B13 B16 60.9(3) . .
B16 B13 H13A 121.6 . .
C21 B13 B12 59.6(2) . .
C21 B13 H13A 124.0 . .
C21 B13 B14 58.8(2) . .
C21 B13 B15 104.9(3) . .
C21 B13 B16 105.9(3) . .
B13 B14 B14 107.68(19) . 4
B13 B14 H14A 121.8 . .
B14 B14 H14A 122.3 4 .
B15 B14 B13 60.0(3) . .
B15 B14 B14 59.66(16) . 4
B15 B14 H14A 122.5 . .
B15 B14 B17 106.7(3) . .
B17 B14 B13 106.6(3) . .
B17 B14 B14 59.76(16) . 4
B17 B14 H14A 122.7 . .
C21 B14 B13 59.0(2) . .
C21 B14 B14 105.04(16) . 4
C21 B14 H14A 124.3 . .
C21 B14 B15 105.3(3) . .
C21 B14 B17 57.9(2) . .
B13 B15 I11 122.4(2) 4 .
B13 B15 I11 122.4(2) . .
B13 B15 B13 107.8(4) 4 .
B13 B15 B16 60.0(2) . .
B13 B15 B16 60.0(2) 4 .
B14 B15 I11 119.3(3) 4 .
B14 B15 I11 119.3(3) . .
B14 B15 B13 108.7(4) 4 .
B14 B15 B13 60.2(2) 4 4
B14 B15 B13 60.2(2) . .
B14 B15 B13 108.7(4) . 4
B14 B15 B14 60.7(3) . 4
B14 B15 B16 108.8(4) 4 .
B14 B15 B16 108.8(4) . .
B16 B15 I11 123.5(4) . .
B12 B16 B12 59.1(4) . 4
B12 B16 B13 106.7(4) . 4
B12 B16 B13 106.7(4) 4 .
B12 B16 B13 59.9(2) 4 4
B12 B16 B13 59.9(2) . .
B12 B16 B15 106.5(4) . .
B12 B16 B15 106.5(4) 4 .
B12 B16 H16A 122.5 4 .
B12 B16 H16A 122.5 . .
B13 B16 B13 106.4(4) 4 .
B13 B16 B15 59.1(2) 4 .
B13 B16 B15 59.1(2) . .
B13 B16 H16A 122.5 4 .
B13 B16 H16A 122.5 . .
B15 B16 H16A 122.8 . .
B11 B17 B14 109.4(4) . .
B11 B17 B14 109.4(4) . 4
B11 B17 H17 120.3 . .
B14 B17 B14 60.5(3) . 4
B14 B17 H17 121.3 4 .
B14 B17 H17 121.3 . .
C21 B17 B11 59.8(2) . .
C21 B17 B11 59.8(2) 4 .
C21 B17 B14 106.8(4) 4 .
C21 B17 B14 59.4(2) . .
C21 B17 B14 59.4(2) 4 4
C21 B17 B14 106.8(4) . 4
C21 B17 H17 123.7 . .
C21 B17 H17 123.7 4 .
C21 B17 C21 104.6(4) . 4
B11 C21 B12 61.7(3) . .
B11 C21 B13 112.8(3) . .
B11 C21 B14 113.5(3) . .
B13 C21 B12 61.6(2) . .
B14 C21 B12 112.7(3) . .
B14 C21 B13 62.2(3) . .
B17 C21 B11 61.5(3) . .
B17 C21 B12 111.9(3) . .
B17 C21 B13 112.9(3) . .
B17 C21 B14 62.6(3) . .
C22 C21 B11 116.0(3) . .
C22 C21 B12 118.3(3) . .
C22 C21 B13 120.9(3) . .
C22 C21 B14 120.7(3) . .
C22 C21 B17 118.5(3) . .
C21 C22 H22A 108.0 . .
C21 C22 H22B 108.0 . .
H22A C22 H22B 107.2 . .
C23 C22 C21 117.2(3) . .
C23 C22 H22A 108.0 . .
C23 C22 H22B 108.0 . .
C24 C23 C22 120.2(4) . .
C32 C23 C22 119.3(4) . .
C32 C23 C24 120.3(4) . .
C25 C24 C23 123.5(5) . .
C25 C24 C29 117.9(5) . .
C29 C24 C23 118.6(5) . .
C24 C25 H25 119.4 . .
C26 C25 C24 121.1(6) . .
C26 C25 H25 119.4 . .
C25 C26 H26 120.0 . .
C25 C26 C27 120.0(8) . .
C27 C26 H26 120.0 . .
C26 C27 H27 119.4 . .
C28 C27 C26 121.2(8) . .
C28 C27 H27 119.4 . .
C27 C28 H28 119.7 . .
C27 C28 C29 120.6(6) . .
C29 C28 H28 119.7 . .
C24 C29 C28 119.2(6) . .
C30 C29 C24 121.1(5) . .
C30 C29 C28 119.6(6) . .
C29 C30 H30 119.5 . .
C29 C30 C31 121.1(5) . .
C31 C30 H30 119.5 . .
C30 C31 C32 119.0(6) . .
C30 C31 C33 120.5(6) . .
C32 C31 C33 120.5(6) . .
C23 C32 C31 120.0(5) . .
C23 C32 C36 123.7(4) . .
C36 C32 C31 116.3(5) . .
C31 C33 H33 120.9 . .
C34 C33 C31 118.3(7) . .
C34 C33 H33 120.9 . .
C33 C34 H34 118.3 . .
C33 C34 C35 123.4(8) . .
C35 C34 H34 118.3 . .
C34 C35 H35 120.7 . .
C36 C35 C34 118.7(8) . .
C36 C35 H35 120.7 . .
C32 C36 H36 118.6 . .
C35 C36 C32 122.8(6) . .
C35 C36 H36 118.6 . .

loop_
_geom_bond_atom_site_label_1
_geom_bond_atom_site_label_2
_geom_bond_distance
_geom_bond_site_symmetry_2
I1 B5 2.186(7) .
C1 B1 1.704(5) .
C1 C2 1.549(5) .
C1 B2 1.702(5) .
C1 B3 1.709(5) .
C1 B4 1.707(6) .
C1 B7 1.702(6) 4_655
B1 H1 1.1000 .
B1 B2 1.769(8) .
B1 B7 1.746(7) .
B1 B7 1.746(7) 4_655
C2 H2A 0.9700 .
C2 H2B 0.9700 .
C2 C3 1.504(5) .
B2 H2 1.1000 .
B2 B3 1.743(7) .
B2 B3 1.743(7) 4_655
C3 C4 1.408(7) .
C3 C12 1.414(7) .
B3 B3 1.774(7) 4_655
B3 H3 1.1000 .
B3 B4 1.779(6) .
B3 B5 1.771(7) .
C4 C5 1.437(6) .
C4 C9 1.440(6) .
B4 H4 1.1000 .
B4 B5 1.769(6) .
B4 B6 1.791(6) .
B4 B7 1.773(7) 4_655
C5 H5 0.9300 .
C5 C6 1.346(8) .
B5 B6 1.772(10) .
C6 H6 0.9300 .
C6 C7 1.417(8) .
B6 H6A 1.1000 .
B6 B7 1.825(7) .
B6 B7 1.825(7) 4_655
C7 H7 0.9300 .
C7 C8 1.300(10) .
B7 B7 1.824(9) 4_655
B7 H7A 1.1000 .
C8 H8 0.9300 .
C8 C9 1.449(10) .
C9 C10 1.360(9) .
C10 H10 0.9300 .
C10 C11 1.382(9) .
C11 C12 1.446(7) .
C11 C13 1.444(9) .
C12 C16 1.420(7) .
C13 H13 0.9300 .
C13 C14 1.331(12) .
C14 H14 0.9300 .
C14 C15 1.416(10) .
C15 H15 0.9300 .
C15 C16 1.378(8) .
C16 H16 0.9300 .
I11 B15 2.182(6) .
B11 H11 1.1000 .
B11 B12 1.766(7) .
B11 B12 1.766(7) 4
B11 B17 1.738(9) .
B11 C21 1.709(5) .
B11 C21 1.709(5) 4
B12 B12 1.732(9) 4
B12 H12 1.1000 .
B12 B13 1.768(6) .
B12 B16 1.757(8) .
B12 C21 1.732(6) .
B13 H13A 1.1000 .
B13 B14 1.772(6) .
B13 B15 1.769(6) .
B13 B16 1.785(6) .
B13 C21 1.718(6) .
B14 B14 1.782(8) 4
B14 H14A 1.1000 .
B14 B15 1.763(7) .
B14 B17 1.769(7) .
B14 C21 1.715(6) .
B15 B16 1.802(9) .
B16 H16A 1.1000 .
B17 H17 1.1000 .
B17 C21 1.688(5) .
B17 C21 1.688(5) 4
C21 C22 1.543(5) .
C22 H22A 0.9700 .
C22 H22B 0.9700 .
C22 C23 1.514(6) .
C23 C24 1.425(7) .
C23 C32 1.409(7) .
C24 C25 1.413(8) .
C24 C29 1.424(7) .
C25 H25 0.9300 .
C25 C26 1.363(8) .
C26 H26 0.9300 .
C26 C27 1.412(11) .
C27 H27 0.9300 .
C27 C28 1.328(13) .
C28 H28 0.9300 .
C28 C29 1.425(9) .
C29 C30 1.369(10) .
C30 H30 0.9300 .
C30 C31 1.420(9) .
C31 C32 1.423(7) .
C31 C33 1.435(10) .
C32 C36 1.414(7) .
C33 H33 0.9300 .
C33 C34 1.344(12) .
C34 H34 0.9300 .
C34 C35 1.384(10) .
C35 H35 0.9300 .
C35 C36 1.364(10) .
C36 H36 0.9300 .
